data_7200862
loop_
_publ_author_name
'Rayat, Sundeep'
'Alawode, Olajide'
'Desper, John'

_publ_section_title
;
 Intermolecular interactions in the crystal structures of substituted
 tetrazolones
;
_journal_issue 9
_journal_name_full CrystEngComm
_journal_page_first 1892
_journal_paper_doi 10.1039/b823041b
_journal_volume 11
_journal_year 2009
_chemical_formula_moiety
;
C8 H8 N4 O2
;
_chemical_formula_sum 'C8 H8 N4 O2'
_chemical_formula_weight 192.18
_chemical_name_systematic
;
HG-I1 N-(m-methoxyphenyl)tetrazolone
;
_space_group_IT_number 14
_symmetry_cell_setting monoclinic
_symmetry_space_group_name_Hall '-P 2ybc'
_symmetry_space_group_name_H-M 'P 1 21/c 1'
_atom_sites_solution_hydrogens geom
_atom_sites_solution_primary direct
_atom_sites_solution_secondary difmap
_audit_creation_method SHELXL-97
_cell_angle_alpha 90.00
_cell_angle_beta 99.28(2)
_cell_angle_gamma 90.00
_cell_formula_units_Z 8
_cell_length_a 12.414(11)
_cell_length_b 19.068(16)
_cell_length_c 7.190(6)
_cell_measurement_reflns_used 4682
_cell_measurement_temperature 153(2)
_cell_measurement_theta_max 32.25
_cell_measurement_theta_min 2.71
_cell_volume 1680(2)
_computing_cell_refinement 'Bruker SMART'
_computing_data_collection 'Bruker SMART'
_computing_data_reduction 'Bruker SAINT'
_computing_molecular_graphics 'Bruker SHELXTL'
_computing_publication_material 'Bruker SHELXTL'
_computing_structure_refinement 'SHELXL-97 (Sheldrick, 1997)'
_computing_structure_solution 'SHELXS-97 (Sheldrick, 1990)'
_diffrn_ambient_temperature 153(2)
_diffrn_measured_fraction_theta_full 0.979
_diffrn_measured_fraction_theta_max 0.979
_diffrn_measurement_device_type 'CCD area detector'
_diffrn_measurement_method 'phi and omega scans'
_diffrn_radiation_monochromator graphite
_diffrn_radiation_source 'fine-focus sealed tube'
_diffrn_radiation_type MoK\a
_diffrn_radiation_wavelength 0.71073
_diffrn_reflns_av_R_equivalents 0.0610
_diffrn_reflns_av_sigmaI/netI 0.0563
_diffrn_reflns_limit_h_max 19
_diffrn_reflns_limit_h_min -19
_diffrn_reflns_limit_k_max 27
_diffrn_reflns_limit_k_min -29
_diffrn_reflns_limit_l_max 11
_diffrn_reflns_limit_l_min -11
_diffrn_reflns_number 26044
_diffrn_reflns_theta_full 33.60
_diffrn_reflns_theta_max 33.60
_diffrn_reflns_theta_min 1.66
_exptl_absorpt_coefficient_mu 0.114
_exptl_absorpt_correction_type none
_exptl_crystal_colour colourless
_exptl_crystal_density_diffrn 1.520
_exptl_crystal_density_method 'not measured'
_exptl_crystal_description prism
_exptl_crystal_F_000 800
_exptl_crystal_size_max 0.25
_exptl_crystal_size_mid 0.20
_exptl_crystal_size_min 0.15
_refine_diff_density_max 0.385
_refine_diff_density_min -0.331
_refine_diff_density_rms 0.059
_refine_ls_extinction_method none
_refine_ls_goodness_of_fit_ref 1.016
_refine_ls_hydrogen_treatment mixed
_refine_ls_matrix_type full
_refine_ls_number_parameters 259
_refine_ls_number_reflns 6508
_refine_ls_number_restraints 0
_refine_ls_restrained_S_all 1.016
_refine_ls_R_factor_all 0.0997
_refine_ls_R_factor_gt 0.0533
_refine_ls_shift/su_max 0.001
_refine_ls_shift/su_mean 0.000
_refine_ls_structure_factor_coef Fsqd
_refine_ls_weighting_details 'calc w=1/[\s^2^(Fo^2^)+(0.0900P)^2^+0.0000P] where P=(Fo^2^+2Fc^2^)/3'
_refine_ls_weighting_scheme calc
_refine_ls_wR_factor_gt 0.1435
_refine_ls_wR_factor_ref 0.1707
_reflns_number_gt 3772
_reflns_number_total 6508
_reflns_threshold_expression >2sigma(I)
_cod_data_source_file b823041b.txt
_cod_data_source_block oa0701m
_cod_depositor_comments
;
The following automatic conversions were performed:
'_symmetry_cell_setting' value 'Monoclinic' changed to 'monoclinic'
according to '/home/saulius/struct/CIF-dictionaries/cif_core.dic'
dictionary named 'cif_core.dic' version 2.4.1 from 2010-06-29.

Automatic conversion script
Id: cif_fix_enum 1527 2010-12-29 10:47:43Z saulius 
;
_cod_original_sg_symbol_H-M P2(1)/c
_cod_database_code 7200862

loop_
_symmetry_equiv_pos_as_xyz
'x, y, z'
'-x, y+1/2, -z+1/2'
'-x, -y, -z'
'x, -y-1/2, z-1/2'

loop_
_atom_site_label
_atom_site_type_symbol
_atom_site_fract_x
_atom_site_fract_y
_atom_site_fract_z
_atom_site_U_iso_or_equiv
_atom_site_adp_type
_atom_site_occupancy
_atom_site_symmetry_multiplicity
_atom_site_calc_flag
_atom_site_refinement_flags
_atom_site_disorder_assembly
_atom_site_disorder_group
N11_1 N 0.58202(8) 0.27149(5) 0.28509(15) 0.0284(2) Uani 1 1 d . . .
N12_1 N 0.49816(10) 0.31342(6) 0.20502(16) 0.0356(3) Uani 1 1 d . . .
N13_1 N 0.52788(10) 0.37630(6) 0.23570(17) 0.0395(3) Uani 1 1 d . . .
N14_1 N 0.62954(10) 0.37639(6) 0.33446(16) 0.0347(3) Uani 1 1 d . . .
H14_1 H 0.6652(13) 0.4168(9) 0.375(2) 0.042 Uiso 1 1 d . . .
C15_1 C 0.66785(11) 0.31135(6) 0.37184(18) 0.0293(3) Uani 1 1 d . . .
O15_1 O 0.75581(8) 0.29280(5) 0.46115(15) 0.0390(2) Uani 1 1 d . . .
C21_1 C 0.64290(11) 0.08487(6) 0.35410(18) 0.0309(3) Uani 1 1 d . . .
O21_1 O 0.73052(8) 0.04844(5) 0.44315(16) 0.0429(3) Uani 1 1 d . . .
C22_1 C 0.65604(11) 0.15667(6) 0.35876(18) 0.0303(3) Uani 1 1 d . . .
H22_1 H 0.7225 0.1772 0.4179 0.036 Uiso 1 1 calc R . .
C23_1 C 0.57072(10) 0.19796(6) 0.27585(17) 0.0263(2) Uani 1 1 d . . .
C24_1 C 0.47309(11) 0.16932(7) 0.18526(19) 0.0336(3) Uani 1 1 d . . .
H24_1 H 0.4149 0.1985 0.1284 0.040 Uiso 1 1 calc R . .
C25_1 C 0.46351(12) 0.09807(7) 0.1806(2) 0.0389(3) Uani 1 1 d . . .
H25_1 H 0.3978 0.0775 0.1181 0.047 Uiso 1 1 calc R . .
C26_1 C 0.54720(11) 0.05482(7) 0.2648(2) 0.0355(3) Uani 1 1 d . . .
H26_1 H 0.5388 0.0053 0.2611 0.043 Uiso 1 1 calc R . .
C27_1 C 0.71757(13) -0.02449(7) 0.4646(2) 0.0445(4) Uani 1 1 d . . .
H27A_1 H 0.7859 -0.0446 0.5304 0.067 Uiso 1 1 calc R . .
H27B_1 H 0.6989 -0.0463 0.3401 0.067 Uiso 1 1 calc R . .
H27C_1 H 0.6589 -0.0332 0.5380 0.067 Uiso 1 1 calc R . .
N11_2 N 0.92496(9) 0.50782(5) 0.67779(15) 0.0296(2) Uani 1 1 d . . .
N12_2 N 1.00518(10) 0.46592(6) 0.77011(17) 0.0390(3) Uani 1 1 d . . .
N13_2 N 0.97721(10) 0.40321(6) 0.73563(18) 0.0400(3) Uani 1 1 d . . .
N14_2 N 0.87958(9) 0.40262(5) 0.62272(16) 0.0340(3) Uani 1 1 d . . .
H14_2 H 0.8408(14) 0.3607(9) 0.574(2) 0.041 Uiso 1 1 d . . .
C15_2 C 0.84292(11) 0.46791(6) 0.58146(18) 0.0308(3) Uani 1 1 d . . .
O15_2 O 0.75756(9) 0.48614(5) 0.48175(16) 0.0453(3) Uani 1 1 d . . .
C21_2 C 0.86212(11) 0.69495(6) 0.62067(18) 0.0296(3) Uani 1 1 d . . .
O21_2 O 0.77412(8) 0.73163(5) 0.53551(15) 0.0429(3) Uani 1 1 d . . .
C22_2 C 0.85143(11) 0.62309(6) 0.60616(18) 0.0310(3) Uani 1 1 d . . .
H22_2 H 0.7869 0.6027 0.5387 0.037 Uiso 1 1 calc R . .
C23_2 C 0.93564(10) 0.58136(6) 0.69094(16) 0.0275(2) Uani 1 1 d . . .
C24_2 C 1.03151(11) 0.60959(7) 0.78931(19) 0.0340(3) Uani 1 1 d . . .
H24_2 H 1.0890 0.5802 0.8474 0.041 Uiso 1 1 calc R . .
C25_2 C 1.04024(12) 0.68104(7) 0.7997(2) 0.0363(3) Uani 1 1 d . . .
H25_2 H 1.1052 0.7013 0.8659 0.044 Uiso 1 1 calc R . .
C26_2 C 0.95704(11) 0.72468(7) 0.71625(19) 0.0341(3) Uani 1 1 d . . .
H26_2 H 0.9649 0.7742 0.7244 0.041 Uiso 1 1 calc R . .
C27_2 C 0.77595(13) 0.80514(7) 0.5602(2) 0.0407(3) Uani 1 1 d . . .
H27A_2 H 0.7082 0.8254 0.4926 0.061 Uiso 1 1 calc R . .
H27B_2 H 0.8384 0.8249 0.5104 0.061 Uiso 1 1 calc R . .
H27C_2 H 0.7825 0.8161 0.6947 0.061 Uiso 1 1 calc R . .

loop_
_atom_site_aniso_label
_atom_site_aniso_U_11
_atom_site_aniso_U_22
_atom_site_aniso_U_33
_atom_site_aniso_U_23
_atom_site_aniso_U_13
_atom_site_aniso_U_12
N11_1 0.0291(5) 0.0183(5) 0.0354(5) -0.0008(4) -0.0017(4) 0.0008(4)
N12_1 0.0360(6) 0.0229(5) 0.0438(6) 0.0008(4) -0.0061(5) 0.0051(4)
N13_1 0.0428(7) 0.0234(5) 0.0480(7) 0.0002(4) -0.0061(5) 0.0050(5)
N14_1 0.0369(6) 0.0181(5) 0.0456(6) -0.0013(4) -0.0039(5) 0.0005(4)
C15_1 0.0314(6) 0.0194(5) 0.0360(6) -0.0017(4) 0.0026(5) -0.0015(4)
O15_1 0.0317(5) 0.0205(4) 0.0596(6) -0.0030(4) -0.0087(4) -0.0001(4)
C21_1 0.0292(6) 0.0207(5) 0.0411(7) 0.0007(4) 0.0006(5) 0.0002(4)
O21_1 0.0362(5) 0.0186(4) 0.0682(7) 0.0037(4) -0.0095(5) 0.0007(4)
C22_1 0.0278(6) 0.0201(6) 0.0406(6) -0.0013(4) -0.0018(5) -0.0020(4)
C23_1 0.0281(6) 0.0186(5) 0.0314(6) -0.0012(4) 0.0022(5) -0.0018(4)
C24_1 0.0281(6) 0.0262(6) 0.0437(7) -0.0007(5) -0.0026(5) -0.0003(5)
C25_1 0.0306(7) 0.0274(7) 0.0545(8) -0.0018(6) -0.0060(6) -0.0064(5)
C26_1 0.0336(7) 0.0199(6) 0.0506(8) -0.0028(5) -0.0001(6) -0.0039(5)
C27_1 0.0466(9) 0.0199(6) 0.0641(9) 0.0062(6) 0.0004(7) 0.0028(6)
N11_2 0.0311(5) 0.0191(5) 0.0363(5) 0.0003(4) -0.0013(4) 0.0005(4)
N12_2 0.0387(6) 0.0230(5) 0.0502(7) 0.0014(4) -0.0083(5) 0.0043(5)
N13_2 0.0417(7) 0.0246(6) 0.0499(7) -0.0004(5) -0.0038(5) 0.0043(5)
N14_2 0.0356(6) 0.0195(5) 0.0448(6) -0.0019(4) 0.0001(5) 0.0011(4)
C15_2 0.0329(6) 0.0193(5) 0.0388(6) -0.0011(4) 0.0018(5) -0.0001(5)
O15_2 0.0407(6) 0.0204(5) 0.0667(7) -0.0013(4) -0.0164(5) -0.0011(4)
C21_2 0.0335(6) 0.0191(5) 0.0334(6) 0.0017(4) -0.0034(5) -0.0020(4)
O21_2 0.0435(6) 0.0189(4) 0.0587(6) 0.0017(4) -0.0142(5) -0.0007(4)
C22_2 0.0323(6) 0.0205(5) 0.0369(6) -0.0003(4) -0.0044(5) -0.0047(5)
C23_2 0.0307(6) 0.0199(5) 0.0309(5) -0.0006(4) 0.0024(5) -0.0031(4)
C24_2 0.0308(6) 0.0269(6) 0.0414(7) -0.0002(5) -0.0032(5) -0.0011(5)
C25_2 0.0331(7) 0.0269(6) 0.0448(7) -0.0026(5) -0.0059(6) -0.0070(5)
C26_2 0.0393(7) 0.0209(6) 0.0393(7) -0.0001(5) -0.0014(6) -0.0063(5)
C27_2 0.0480(8) 0.0190(6) 0.0523(8) 0.0007(5) -0.0003(7) 0.0031(5)

loop_
_atom_type_symbol
_atom_type_description
_atom_type_scat_dispersion_real
_atom_type_scat_dispersion_imag
_atom_type_scat_source
C C 0.0033 0.0016 'International Tables Vol C Tables 4.2.6.8 and 6.1.1.4'
H H 0.0000 0.0000 'International Tables Vol C Tables 4.2.6.8 and 6.1.1.4'
N N 0.0061 0.0033 'International Tables Vol C Tables 4.2.6.8 and 6.1.1.4'
O O 0.0106 0.0060 'International Tables Vol C Tables 4.2.6.8 and 6.1.1.4'

loop_
_geom_angle_atom_site_label_1
_geom_angle_atom_site_label_2
_geom_angle_atom_site_label_3
_geom_angle
_geom_angle_site_symmetry_1
_geom_angle_site_symmetry_3
_geom_angle_publ_flag
N12_1 N11_1 C15_1 110.53(12) . . ?
N12_1 N11_1 C23_1 119.97(11) . . ?
C15_1 N11_1 C23_1 129.46(11) . . ?
N13_1 N12_1 N11_1 107.51(12) . . ?
N12_1 N13_1 N14_1 108.43(11) . . ?
C15_1 N14_1 N13_1 112.17(11) . . ?
C15_1 N14_1 H14_1 125.5(11) . . ?
N13_1 N14_1 H14_1 122.3(11) . . ?
O15_1 C15_1 N14_1 129.01(12) . . ?
O15_1 C15_1 N11_1 129.65(12) . . ?
N14_1 C15_1 N11_1 101.34(12) . . ?
O21_1 C21_1 C22_1 114.40(12) . . ?
O21_1 C21_1 C26_1 124.73(13) . . ?
C22_1 C21_1 C26_1 120.86(12) . . ?
C21_1 O21_1 C27_1 117.25(11) . . ?
C23_1 C22_1 C21_1 118.55(12) . . ?
C23_1 C22_1 H22_1 120.7 . . ?
C21_1 C22_1 H22_1 120.7 . . ?
C22_1 C23_1 C24_1 121.98(12) . . ?
C22_1 C23_1 N11_1 119.00(11) . . ?
C24_1 C23_1 N11_1 119.01(11) . . ?
C25_1 C24_1 C23_1 117.93(12) . . ?
C25_1 C24_1 H24_1 121.0 . . ?
C23_1 C24_1 H24_1 121.0 . . ?
C24_1 C25_1 C26_1 121.70(13) . . ?
C24_1 C25_1 H25_1 119.2 . . ?
C26_1 C25_1 H25_1 119.2 . . ?
C21_1 C26_1 C25_1 118.96(13) . . ?
C21_1 C26_1 H26_1 120.5 . . ?
C25_1 C26_1 H26_1 120.5 . . ?
O21_1 C27_1 H27A_1 109.5 . . ?
O21_1 C27_1 H27B_1 109.5 . . ?
H27A_1 C27_1 H27B_1 109.5 . . ?
O21_1 C27_1 H27C_1 109.5 . . ?
H27A_1 C27_1 H27C_1 109.5 . . ?
H27B_1 C27_1 H27C_1 109.5 . . ?
N12_2 N11_2 C15_2 110.29(12) . . ?
N12_2 N11_2 C23_2 119.79(11) . . ?
C15_2 N11_2 C23_2 129.93(11) . . ?
N13_2 N12_2 N11_2 107.71(12) . . ?
N12_2 N13_2 N14_2 108.66(11) . . ?
C15_2 N14_2 N13_2 111.47(11) . . ?
C15_2 N14_2 H14_2 123.7(10) . . ?
N13_2 N14_2 H14_2 124.8(10) . . ?
O15_2 C15_2 N14_2 128.36(12) . . ?
O15_2 C15_2 N11_2 129.75(12) . . ?
N14_2 C15_2 N11_2 101.88(12) . . ?
O21_2 C21_2 C22_2 114.66(12) . . ?
O21_2 C21_2 C26_2 124.84(12) . . ?
C22_2 C21_2 C26_2 120.51(12) . . ?
C21_2 O21_2 C27_2 117.33(11) . . ?
C23_2 C22_2 C21_2 118.96(12) . . ?
C23_2 C22_2 H22_2 120.5 . . ?
C21_2 C22_2 H22_2 120.5 . . ?
C22_2 C23_2 C24_2 121.90(13) . . ?
C22_2 C23_2 N11_2 119.27(11) . . ?
C24_2 C23_2 N11_2 118.83(11) . . ?
C25_2 C24_2 C23_2 117.83(12) . . ?
C25_2 C24_2 H24_2 121.1 . . ?
C23_2 C24_2 H24_2 121.1 . . ?
C24_2 C25_2 C26_2 121.85(13) . . ?
C24_2 C25_2 H25_2 119.1 . . ?
C26_2 C25_2 H25_2 119.1 . . ?
C25_2 C26_2 C21_2 118.95(13) . . ?
C25_2 C26_2 H26_2 120.5 . . ?
C21_2 C26_2 H26_2 120.5 . . ?
O21_2 C27_2 H27A_2 109.5 . . ?
O21_2 C27_2 H27B_2 109.5 . . ?
H27A_2 C27_2 H27B_2 109.5 . . ?
O21_2 C27_2 H27C_2 109.5 . . ?
H27A_2 C27_2 H27C_2 109.5 . . ?
H27B_2 C27_2 H27C_2 109.5 . . ?

loop_
_geom_bond_atom_site_label_1
_geom_bond_atom_site_label_2
_geom_bond_distance
_geom_bond_site_symmetry_2
_geom_bond_publ_flag
N11_1 N12_1 1.3643(16) . ?
N11_1 C15_1 1.3740(17) . ?
N11_1 C23_1 1.4096(18) . ?
N12_1 N13_1 1.2634(18) . ?
N13_1 N14_1 1.3447(19) . ?
N14_1 C15_1 1.3398(18) . ?
N14_1 H14_1 0.912(17) . ?
C15_1 O15_1 1.2263(18) . ?
C21_1 O21_1 1.3606(17) . ?
C21_1 C22_1 1.379(2) . ?
C21_1 C26_1 1.381(2) . ?
O21_1 C27_1 1.4111(19) . ?
C22_1 C23_1 1.3761(19) . ?
C22_1 H22_1 0.9500 . ?
C23_1 C24_1 1.3918(19) . ?
C24_1 C25_1 1.364(2) . ?
C24_1 H24_1 0.9500 . ?
C25_1 C26_1 1.387(2) . ?
C25_1 H25_1 0.9500 . ?
C26_1 H26_1 0.9500 . ?
C27_1 H27A_1 0.9800 . ?
C27_1 H27B_1 0.9800 . ?
C27_1 H27C_1 0.9800 . ?
N11_2 N12_2 1.3629(17) . ?
N11_2 C15_2 1.3671(18) . ?
N11_2 C23_2 1.4103(19) . ?
N12_2 N13_2 1.2586(18) . ?
N13_2 N14_2 1.3457(19) . ?
N14_2 C15_2 1.3421(18) . ?
N14_2 H14_2 0.968(16) . ?
C15_2 O15_2 1.2300(18) . ?
C21_2 O21_2 1.3571(17) . ?
C21_2 C22_2 1.3790(19) . ?
C21_2 C26_2 1.3860(19) . ?
O21_2 C27_2 1.4126(19) . ?
C22_2 C23_2 1.3755(19) . ?
C22_2 H22_2 0.9500 . ?
C23_2 C24_2 1.3910(19) . ?
C24_2 C25_2 1.368(2) . ?
C24_2 H24_2 0.9500 . ?
C25_2 C26_2 1.385(2) . ?
C25_2 H25_2 0.9500 . ?
C26_2 H26_2 0.9500 . ?
C27_2 H27A_2 0.9800 . ?
C27_2 H27B_2 0.9800 . ?
C27_2 H27C_2 0.9800 . ?

loop_
_geom_hbond_atom_site_label_D
_geom_hbond_atom_site_label_H
_geom_hbond_atom_site_label_A
_geom_hbond_distance_DH
_geom_hbond_distance_HA
_geom_hbond_distance_DA
_geom_hbond_angle_DHA
_geom_hbond_site_symmetry_A
N14_1 H14_1 O15_2 0.912(17) 1.836(17) 2.736(2) 168.4(16) .
N14_2 H14_2 O15_1 0.968(16) 1.782(17) 2.742(2) 170.9(15) .

loop_
_geom_torsion_atom_site_label_1
_geom_torsion_atom_site_label_2
_geom_torsion_atom_site_label_3
_geom_torsion_atom_site_label_4
_geom_torsion
_geom_torsion_site_symmetry_1
_geom_torsion_site_symmetry_2
_geom_torsion_site_symmetry_3
_geom_torsion_site_symmetry_4
_geom_torsion_publ_flag
C15_1 N11_1 N12_1 N13_1 0.70(15) . . . . ?
C23_1 N11_1 N12_1 N13_1 178.78(11) . . . . ?
N11_1 N12_1 N13_1 N14_1 -0.05(15) . . . . ?
N12_1 N13_1 N14_1 C15_1 -0.63(16) . . . . ?
N13_1 N14_1 C15_1 O15_1 -178.47(14) . . . . ?
N13_1 N14_1 C15_1 N11_1 0.99(14) . . . . ?
N12_1 N11_1 C15_1 O15_1 178.45(14) . . . . ?
C23_1 N11_1 C15_1 O15_1 0.6(2) . . . . ?
N12_1 N11_1 C15_1 N14_1 -1.01(14) . . . . ?
C23_1 N11_1 C15_1 N14_1 -178.85(12) . . . . ?
C22_1 C21_1 O21_1 C27_1 172.14(12) . . . . ?
C26_1 C21_1 O21_1 C27_1 -7.8(2) . . . . ?
O21_1 C21_1 C22_1 C23_1 -178.59(11) . . . . ?
C26_1 C21_1 C22_1 C23_1 1.4(2) . . . . ?
C21_1 C22_1 C23_1 C24_1 -1.17(19) . . . . ?
C21_1 C22_1 C23_1 N11_1 177.99(11) . . . . ?
N12_1 N11_1 C23_1 C22_1 -179.53(11) . . . . ?
C15_1 N11_1 C23_1 C22_1 -1.86(19) . . . . ?
N12_1 N11_1 C23_1 C24_1 -0.35(18) . . . . ?
C15_1 N11_1 C23_1 C24_1 177.33(12) . . . . ?
C22_1 C23_1 C24_1 C25_1 0.1(2) . . . . ?
N11_1 C23_1 C24_1 C25_1 -179.03(12) . . . . ?
C23_1 C24_1 C25_1 C26_1 0.8(2) . . . . ?
O21_1 C21_1 C26_1 C25_1 179.42(13) . . . . ?
C22_1 C21_1 C26_1 C25_1 -0.5(2) . . . . ?
C24_1 C25_1 C26_1 C21_1 -0.6(2) . . . . ?
C15_2 N11_2 N12_2 N13_2 0.15(16) . . . . ?
C23_2 N11_2 N12_2 N13_2 -179.55(12) . . . . ?
N11_2 N12_2 N13_2 N14_2 -0.28(16) . . . . ?
N12_2 N13_2 N14_2 C15_2 0.32(17) . . . . ?
N13_2 N14_2 C15_2 O15_2 179.50(14) . . . . ?
N13_2 N14_2 C15_2 N11_2 -0.21(15) . . . . ?
N12_2 N11_2 C15_2 O15_2 -179.67(15) . . . . ?
C23_2 N11_2 C15_2 O15_2 0.0(2) . . . . ?
N12_2 N11_2 C15_2 N14_2 0.04(14) . . . . ?
C23_2 N11_2 C15_2 N14_2 179.71(12) . . . . ?
C22_2 C21_2 O21_2 C27_2 174.28(12) . . . . ?
C26_2 C21_2 O21_2 C27_2 -5.7(2) . . . . ?
O21_2 C21_2 C22_2 C23_2 -178.84(11) . . . . ?
C26_2 C21_2 C22_2 C23_2 1.2(2) . . . . ?
C21_2 C22_2 C23_2 C24_2 -0.6(2) . . . . ?
C21_2 C22_2 C23_2 N11_2 179.56(12) . . . . ?
N12_2 N11_2 C23_2 C22_2 -176.29(12) . . . . ?
C15_2 N11_2 C23_2 C22_2 4.1(2) . . . . ?
N12_2 N11_2 C23_2 C24_2 3.85(17) . . . . ?
C15_2 N11_2 C23_2 C24_2 -175.79(13) . . . . ?
C22_2 C23_2 C24_2 C25_2 -0.1(2) . . . . ?
N11_2 C23_2 C24_2 C25_2 179.77(12) . . . . ?
C23_2 C24_2 C25_2 C26_2 0.2(2) . . . . ?
C24_2 C25_2 C26_2 C21_2 0.4(2) . . . . ?
O21_2 C21_2 C26_2 C25_2 178.93(13) . . . . ?
C22_2 C21_2 C26_2 C25_2 -1.1(2) . . . . ?
